data_2019838
loop_
_publ_author_name
'Danish, Muhammad'
'Tahir, Muhammad Nawaz'
'Hussain, Asif'
'Ashfaq, Muhammad'
'Sadiq, Muhammad Nadeem'

_publ_section_title
;
 Crystal structure of
 4-{[(naphthalen-2-yl)sulfonylamino]methyl}cyclohexanecarboxylic acid
;
_journal_coeditor_code GK2626
_journal_issue 3
_journal_name_full 'Acta Crystallographica Section E Crystallographic Communications'
_journal_page_first o145
_journal_paper_doi 10.1107/S2056989015002054
_journal_volume 71
_journal_year 2015
_chemical_formula_iupac 'C18 H21 N O4 S'
_chemical_formula_moiety 'C18 H21 N O4 S'
_chemical_formula_sum 'C18 H21 N O4 S'
_chemical_formula_weight 347.42
_chemical_name_systematic
;
4-{[(Naphthalen-2-yl)sulfonylamino]methyl}cyclohexanecarboxylic acid
;
_space_group_crystal_system monoclinic
_space_group_IT_number 14
_space_group_name_Hall '-P 2ybc'
_space_group_name_H-M_alt 'P 1 21/c 1'
_symmetry_space_group_name_Hall '-P 2ybc'
_symmetry_space_group_name_H-M 'P 1 21/c 1'
_atom_sites_solution_hydrogens geom
_atom_sites_solution_primary direct
_atom_sites_solution_secondary difmap
_audit_creation_method SHELXL-97
_cell_angle_alpha 90
_cell_angle_beta 100.810(4)
_cell_angle_gamma 90
_cell_formula_units_Z 4
_cell_length_a 16.5301(13)
_cell_length_b 6.0573(4)
_cell_length_c 17.0036(12)
_cell_measurement_reflns_used 2315
_cell_measurement_temperature 296(2)
_cell_measurement_theta_max 27.000
_cell_measurement_theta_min 1.254
_cell_volume 1672.3(2)
_computing_cell_refinement
;
SAINT (Bruker, 2007)
;
_computing_data_collection
;
APEX2 (Bruker, 2007)
;
_computing_data_reduction
;
SAINT (Bruker, 2007)
;
_computing_molecular_graphics
;
ORTEP-3 for Windows (Farrugia, 2012) and PLATON (Spek, 2009)
;
_computing_publication_material
;
WinGX (Farrugia, 2012) and PLATON (Spek, 2009)
;
_computing_structure_refinement
;
SHELXL97 (Sheldrick, 2008)
;
_computing_structure_solution
;
SHELXS97 (Sheldrick, 2008)
;
_diffrn_ambient_temperature 296(2)
_diffrn_detector_area_resol_mean 7.80
_diffrn_measured_fraction_theta_full 0.995
_diffrn_measured_fraction_theta_max 0.995
_diffrn_measurement_device_type 'Bruker Kappa APEXII CCD'
_diffrn_measurement_method \w
_diffrn_radiation_monochromator graphite
_diffrn_radiation_source 'fine-focus sealed tube'
_diffrn_radiation_type MoK\a
_diffrn_radiation_wavelength 0.71073
_diffrn_reflns_av_R_equivalents 0.0356
_diffrn_reflns_limit_h_max 20
_diffrn_reflns_limit_h_min -21
_diffrn_reflns_limit_k_max 6
_diffrn_reflns_limit_k_min -7
_diffrn_reflns_limit_l_max 21
_diffrn_reflns_limit_l_min -21
_diffrn_reflns_number 13364
_diffrn_reflns_theta_full 27.00
_diffrn_reflns_theta_max 27.00
_diffrn_reflns_theta_min 1.254
_diffrn_standards_number 0
_exptl_absorpt_coefficient_mu 0.216
_exptl_absorpt_correction_T_max 0.956
_exptl_absorpt_correction_T_min 0.920
_exptl_absorpt_correction_type multi-scan
_exptl_absorpt_process_details
;
(SADABS; Bruker, 2005)
;
_exptl_crystal_colour colourless
_exptl_crystal_density_diffrn 1.380
_exptl_crystal_density_method 'not measured'
_exptl_crystal_description needle
_exptl_crystal_F_000 736
_exptl_crystal_size_max 0.40
_exptl_crystal_size_mid 0.22
_exptl_crystal_size_min 0.20
_refine_diff_density_max 0.265
_refine_diff_density_min -0.359
_refine_ls_goodness_of_fit_ref 1.020
_refine_ls_hydrogen_treatment constr
_refine_ls_matrix_type full
_refine_ls_number_parameters 218
_refine_ls_number_reflns 3636
_refine_ls_number_restraints 0
_refine_ls_restrained_S_all 1.020
_refine_ls_R_factor_all 0.0838
_refine_ls_R_factor_gt 0.0454
_refine_ls_shift/su_max 0.000
_refine_ls_shift/su_mean 0.000
_refine_ls_structure_factor_coef Fsqd
_refine_ls_weighting_details 'w=1/[\s^2^(Fo^2^)+(0.0490P)^2^+0.3363P] where P=(Fo^2^+2Fc^2^)/3'
_refine_ls_weighting_scheme calc
_refine_ls_wR_factor_gt 0.1004
_refine_ls_wR_factor_ref 0.1173
_reflns_number_gt 2315
_reflns_number_total 3636
_reflns_threshold_expression I>2\s(I)
_cod_data_source_file gk2626sup1.cif
_cod_data_source_block I
_cod_database_code 2019838
_cod_database_fobs_code 2019838
_shelx_space_group_comment
;
The symmetry employed for this shelxl refinement is uniquely defined
by the following loop, which should always be used as a source of
symmetry information in preference to the above space-group names.
They are only intended as comments.
;
_shelxl_version_number 2014/6

loop_
_space_group_symop_operation_xyz
'x, y, z'
'-x, y+1/2, -z+1/2'
'-x, -y, -z'
'x, -y-1/2, z-1/2'

loop_
_atom_site_type_symbol
_atom_site_label
_atom_site_fract_x
_atom_site_fract_y
_atom_site_fract_z
_atom_site_U_iso_or_equiv
_atom_site_adp_type
_atom_site_calc_flag
_atom_site_occupancy
S S1 0.22360(4) 1.11590(10) -0.03913(3) 0.04790(19) Uani d 1
O O1 0.46462(13) 1.1212(3) 0.40940(10) 0.0784(6) Uani d 1
H H1 0.4886 1.1331 0.4560 0.118 Uiso calc 1
O O2 0.43679(11) 0.7932(3) 0.45431(9) 0.0664(5) Uani d 1
O O3 0.16554(11) 1.1324(3) 0.01273(9) 0.0690(5) Uani d 1
O O4 0.25871(12) 1.3099(3) -0.06651(9) 0.0676(5) Uani d 1
N N1 0.29769(11) 0.9664(3) 0.00539(10) 0.0494(5) Uani d 1
H H1A 0.3455 0.9895 -0.0061 0.059 Uiso calc 1
C C1 0.42778(14) 0.9398(4) 0.40022(12) 0.0481(6) Uani d 1
C C2 0.37262(13) 0.8893(3) 0.32200(12) 0.0407(5) Uani d 1
H H2 0.3195 0.8392 0.3331 0.049 Uiso calc 1
C C3 0.40971(15) 0.7018(4) 0.28063(13) 0.0513(6) Uani d 1
H H3A 0.4646 0.7433 0.2737 0.062 Uiso calc 1
H H3B 0.4146 0.5715 0.3144 0.062 Uiso calc 1
C C4 0.35752(15) 0.6468(4) 0.19930(12) 0.0493(6) Uani d 1
H H4A 0.3848 0.5332 0.1737 0.059 Uiso calc 1
H H4B 0.3047 0.5891 0.2067 0.059 Uiso calc 1
C C5 0.34370(13) 0.8489(3) 0.14548(12) 0.0404(5) Uani d 1
H H5 0.3975 0.9008 0.1370 0.048 Uiso calc 1
C C6 0.30492(14) 1.0314(4) 0.18683(11) 0.0436(5) Uani d 1
H H6A 0.2508 0.9847 0.1944 0.052 Uiso calc 1
H H6B 0.2980 1.1615 0.1530 0.052 Uiso calc 1
C C7 0.35715(14) 1.0900(3) 0.26754(12) 0.0440(5) Uani d 1
H H7A 0.3293 1.2029 0.2930 0.053 Uiso calc 1
H H7B 0.4094 1.1498 0.2596 0.053 Uiso calc 1
C C8 0.29161(15) 0.7938(4) 0.06398(12) 0.0484(6) Uani d 1
H H8A 0.3099 0.6546 0.0452 0.058 Uiso calc 1
H H8B 0.2345 0.7769 0.0693 0.058 Uiso calc 1
C C9 0.17432(12) 0.9711(4) -0.12510(11) 0.0388(5) Uani d 1
C C10 0.14017(14) 0.7621(4) -0.11635(13) 0.0484(6) Uani d 1
H H10 0.1453 0.6988 -0.0658 0.058 Uiso calc 1
C C11 0.09970(14) 0.6527(4) -0.18159(13) 0.0483(6) Uani d 1
H H11 0.0769 0.5149 -0.1753 0.058 Uiso calc 1
C C12 0.09160(12) 0.7449(4) -0.25889(12) 0.0405(5) Uani d 1
C C13 0.04936(14) 0.6359(4) -0.32851(14) 0.0514(6) Uani d 1
H H13 0.0258 0.4982 -0.3240 0.062 Uiso calc 1
C C14 0.04315(15) 0.7311(4) -0.40141(14) 0.0577(7) Uani d 1
H H14 0.0150 0.6586 -0.4466 0.069 Uiso calc 1
C C15 0.07844(14) 0.9367(4) -0.40943(13) 0.0546(6) Uani d 1
H H15 0.0742 0.9988 -0.4600 0.066 Uiso calc 1
C C16 0.11865(13) 1.0470(4) -0.34486(12) 0.0465(6) Uani d 1
H H16 0.1413 1.1849 -0.3513 0.056 Uiso calc 1
C C17 0.12663(12) 0.9548(3) -0.26764(11) 0.0379(5) Uani d 1
C C18 0.16767(12) 1.0656(4) -0.19883(11) 0.0389(5) Uani d 1
H H18 0.1904 1.2042 -0.2037 0.047 Uiso calc 1

loop_
_atom_site_aniso_label
_atom_site_aniso_U_11
_atom_site_aniso_U_22
_atom_site_aniso_U_33
_atom_site_aniso_U_12
_atom_site_aniso_U_13
_atom_site_aniso_U_23
S1 0.0589(4) 0.0505(4) 0.0310(3) 0.0083(3) 0.0001(2) -0.0049(2)
O1 0.0973(15) 0.0765(13) 0.0477(10) -0.0415(11) -0.0217(10) 0.0108(9)
O2 0.0784(13) 0.0717(12) 0.0406(9) -0.0267(9) -0.0110(8) 0.0139(8)
O3 0.0673(12) 0.0963(14) 0.0427(9) 0.0280(10) 0.0083(8) -0.0136(9)
O4 0.1019(15) 0.0441(11) 0.0472(9) -0.0130(9) -0.0105(9) -0.0006(8)
N1 0.0459(11) 0.0638(13) 0.0364(10) 0.0060(9) 0.0022(8) 0.0065(9)
C1 0.0510(14) 0.0551(16) 0.0358(12) -0.0152(11) 0.0021(10) 0.0050(11)
C2 0.0390(12) 0.0473(14) 0.0335(10) -0.0092(10) 0.0007(9) 0.0025(9)
C3 0.0609(16) 0.0422(14) 0.0439(12) 0.0037(11) -0.0079(11) 0.0061(10)
C4 0.0592(15) 0.0416(14) 0.0416(12) 0.0057(11) -0.0050(11) -0.0024(10)
C5 0.0429(13) 0.0418(13) 0.0338(10) 0.0015(10) 0.0006(9) 0.0004(9)
C6 0.0484(13) 0.0421(13) 0.0366(11) 0.0051(10) -0.0015(10) 0.0008(10)
C7 0.0519(14) 0.0405(13) 0.0375(11) 0.0018(10) 0.0027(10) -0.0035(9)
C8 0.0590(15) 0.0462(15) 0.0357(11) 0.0009(11) -0.0019(10) -0.0015(10)
C9 0.0398(12) 0.0422(13) 0.0337(11) 0.0049(9) 0.0048(9) -0.0018(9)
C10 0.0567(15) 0.0465(14) 0.0408(12) 0.0049(11) 0.0062(11) 0.0099(11)
C11 0.0517(14) 0.0387(14) 0.0546(14) -0.0024(10) 0.0102(11) 0.0059(11)
C12 0.0355(12) 0.0427(13) 0.0437(12) 0.0011(10) 0.0083(9) -0.0036(10)
C13 0.0475(14) 0.0488(15) 0.0576(15) -0.0080(11) 0.0087(11) -0.0147(12)
C14 0.0552(16) 0.0710(18) 0.0440(13) -0.0046(13) 0.0022(12) -0.0222(12)
C15 0.0532(15) 0.0743(19) 0.0362(12) -0.0012(13) 0.0079(11) -0.0049(11)
C16 0.0507(14) 0.0538(15) 0.0349(11) -0.0045(11) 0.0076(10) 0.0005(10)
C17 0.0366(12) 0.0407(13) 0.0367(11) 0.0007(9) 0.0074(9) -0.0023(9)
C18 0.0395(12) 0.0412(13) 0.0351(11) -0.0033(9) 0.0049(9) -0.0010(9)

loop_
_atom_type_symbol
_atom_type_description
_atom_type_scat_dispersion_real
_atom_type_scat_dispersion_imag
_atom_type_scat_source
C C 0.0033 0.0016 'International Tables Vol C Tables 4.2.6.8 and 6.1.1.4'
H H 0.0000 0.0000 'International Tables Vol C Tables 4.2.6.8 and 6.1.1.4'
N N 0.0061 0.0033 'International Tables Vol C Tables 4.2.6.8 and 6.1.1.4'
O O 0.0106 0.0060 'International Tables Vol C Tables 4.2.6.8 and 6.1.1.4'
S S 0.1246 0.1234 'International Tables Vol C Tables 4.2.6.8 and 6.1.1.4'

loop_
_geom_angle_atom_site_label_1
_geom_angle_atom_site_label_2
_geom_angle_atom_site_label_3
_geom_angle
O3 S1 O4 120.48(11)
O3 S1 N1 107.01(10)
O4 S1 N1 107.41(11)
O3 S1 C9 106.71(10)
O4 S1 C9 106.94(10)
N1 S1 C9 107.73(10)
C1 O1 H1 109.5
C8 N1 S1 125.80(16)
C8 N1 H1A 117.1
S1 N1 H1A 117.1
O1 C1 O2 122.5(2)
O1 C1 C2 119.4(2)
O2 C1 C2 118.1(2)
C1 C2 C7 112.50(18)
C1 C2 C3 109.38(18)
C7 C2 C3 110.55(16)
C1 C2 H2 108.1
C7 C2 H2 108.1
C3 C2 H2 108.1
C4 C3 C2 111.94(18)
C4 C3 H3A 109.2
C2 C3 H3A 109.2
C4 C3 H3B 109.2
C2 C3 H3B 109.2
H3A C3 H3B 107.9
C5 C4 C3 111.48(18)
C5 C4 H4A 109.3
C3 C4 H4A 109.3
C5 C4 H4B 109.3
C3 C4 H4B 109.3
H4A C4 H4B 108.0
C6 C5 C4 109.71(17)
C6 C5 C8 111.43(18)
C4 C5 C8 111.49(17)
C6 C5 H5 108.0
C4 C5 H5 108.0
C8 C5 H5 108.0
C5 C6 C7 111.78(17)
C5 C6 H6A 109.3
C7 C6 H6A 109.3
C5 C6 H6B 109.3
C7 C6 H6B 109.3
H6A C6 H6B 107.9
C6 C7 C2 111.43(17)
C6 C7 H7A 109.3
C2 C7 H7A 109.3
C6 C7 H7B 109.3
C2 C7 H7B 109.3
H7A C7 H7B 108.0
N1 C8 C5 111.32(18)
N1 C8 H8A 109.4
C5 C8 H8A 109.4
N1 C8 H8B 109.4
C5 C8 H8B 109.4
H8A C8 H8B 108.0
C18 C9 C10 120.71(19)
C18 C9 S1 119.82(17)
C10 C9 S1 119.44(16)
C11 C10 C9 120.0(2)
C11 C10 H10 120.0
C9 C10 H10 120.0
C10 C11 C12 121.0(2)
C10 C11 H11 119.5
C12 C11 H11 119.5
C11 C12 C17 118.95(19)
C11 C12 C13 122.6(2)
C17 C12 C13 118.5(2)
C14 C13 C12 120.4(2)
C14 C13 H13 119.8
C12 C13 H13 119.8
C13 C14 C15 120.6(2)
C13 C14 H14 119.7
C15 C14 H14 119.7
C16 C15 C14 121.0(2)
C16 C15 H15 119.5
C14 C15 H15 119.5
C15 C16 C17 120.5(2)
C15 C16 H16 119.8
C17 C16 H16 119.8
C18 C17 C16 122.1(2)
C18 C17 C12 118.91(18)
C16 C17 C12 119.00(19)
C9 C18 C17 120.5(2)
C9 C18 H18 119.8
C17 C18 H18 119.8

loop_
_geom_bond_atom_site_label_1
_geom_bond_atom_site_label_2
_geom_bond_distance
S1 O3 1.4235(17)
S1 O4 1.4267(17)
S1 N1 1.5955(19)
S1 C9 1.767(2)
O1 C1 1.252(3)
O1 H1 0.8200
O2 C1 1.267(3)
N1 C8 1.461(3)
N1 H1A 0.8600
C1 C2 1.496(3)
C2 C7 1.521(3)
C2 C3 1.524(3)
C2 H2 0.9800
C3 C4 1.523(3)
C3 H3A 0.9700
C3 H3B 0.9700
C4 C5 1.520(3)
C4 H4A 0.9700
C4 H4B 0.9700
C5 C6 1.515(3)
C5 C8 1.525(3)
C5 H5 0.9800
C6 C7 1.520(3)
C6 H6A 0.9700
C6 H6B 0.9700
C7 H7A 0.9700
C7 H7B 0.9700
C8 H8A 0.9700
C8 H8B 0.9700
C9 C18 1.364(3)
C9 C10 1.405(3)
C10 C11 1.356(3)
C10 H10 0.9300
C11 C12 1.411(3)
C11 H11 0.9300
C12 C17 1.416(3)
C12 C13 1.420(3)
C13 C14 1.353(3)
C13 H13 0.9300
C14 C15 1.392(3)
C14 H14 0.9300
C15 C16 1.349(3)
C15 H15 0.9300
C16 C17 1.410(3)
C16 H16 0.9300
C17 C18 1.408(3)
C18 H18 0.9300

loop_
_geom_hbond_atom_site_label_D
_geom_hbond_atom_site_label_H
_geom_hbond_atom_site_label_A
_geom_hbond_site_symmetry_A
_geom_hbond_distance_DH
_geom_hbond_distance_HA
_geom_hbond_distance_DA
_geom_hbond_angle_DHA
O1 H1 O2 3_676 0.82 1.83 2.623(2) 163
N1 H1A O2 4_575 0.86 2.46 3.043(2) 124
C11 H11 Cg1 2_544 0.93 2.91 3.639(3) 137
C13 H13 Cg2 2_544 0.93 2.82 3.527(3) 134

loop_
_geom_torsion_atom_site_label_1
_geom_torsion_atom_site_label_2
_geom_torsion_atom_site_label_3
_geom_torsion_atom_site_label_4
_geom_torsion
O3 S1 N1 C8 28.1(2)
O4 S1 N1 C8 158.77(17)
C9 S1 N1 C8 -86.34(19)
O1 C1 C2 C7 -10.3(3)
O2 C1 C2 C7 171.3(2)
O1 C1 C2 C3 112.9(3)
O2 C1 C2 C3 -65.4(3)
C1 C2 C3 C4 -178.34(18)
C7 C2 C3 C4 -53.9(3)
C2 C3 C4 C5 55.6(3)
C3 C4 C5 C6 -56.2(3)
C3 C4 C5 C8 179.88(19)
C4 C5 C6 C7 57.0(2)
C8 C5 C6 C7 -179.07(18)
C5 C6 C7 C2 -56.8(2)
C1 C2 C7 C6 176.83(18)
C3 C2 C7 C6 54.2(2)
S1 N1 C8 C5 -117.30(19)
C6 C5 C8 N1 73.3(2)
C4 C5 C8 N1 -163.77(18)
O3 S1 C9 C18 122.76(18)
O4 S1 C9 C18 -7.4(2)
N1 S1 C9 C18 -122.61(17)
O3 S1 C9 C10 -55.32(19)
O4 S1 C9 C10 174.51(17)
N1 S1 C9 C10 59.31(19)
C18 C9 C10 C11 -0.4(3)
S1 C9 C10 C11 177.71(17)
C9 C10 C11 C12 0.4(3)
C10 C11 C12 C17 0.1(3)
C10 C11 C12 C13 -179.7(2)
C11 C12 C13 C14 180.0(2)
C17 C12 C13 C14 0.2(3)
C12 C13 C14 C15 0.4(4)
C13 C14 C15 C16 -0.9(4)
C14 C15 C16 C17 0.7(4)
C15 C16 C17 C18 -179.6(2)
C15 C16 C17 C12 -0.2(3)
C11 C12 C17 C18 -0.6(3)
C13 C12 C17 C18 179.13(19)
C11 C12 C17 C16 179.93(19)
C13 C12 C17 C16 -0.3(3)
C10 C9 C18 C17 -0.2(3)
S1 C9 C18 C17 -178.28(15)
C16 C17 C18 C9 -179.9(2)
C12 C17 C18 C9 0.7(3)
